data_7001812
loop_
_publ_author_name
'Andrews, Philip C.'
'Deacon, Glen B.'
'Ferrero, Richard L.'
'Junk, Peter C.'
'Karrar, Abdulgader'
'Kumar, Ish'
'MacLellan, Jonathan G.'

_publ_section_title
;
 Bismuth(iii) 5-sulfosalicylate complexes: structure, solubility and
 activity against Helicobacter pylori
;
_journal_issue 32
_journal_name_full 'Dalton Transactions'
_journal_page_first 6377
_journal_page_last 6384
_journal_paper_doi 10.1039/b900774a
_journal_year 2009
_chemical_formula_moiety 'C13 H11 Bi O7 S'
_chemical_formula_sum 'C13 H11 Bi O7 S'
_chemical_formula_weight 520.26
_chemical_name_systematic
;
?
;
_space_group_IT_number 14
_symmetry_cell_setting monoclinic
_symmetry_space_group_name_Hall '-P 2ybc'
_symmetry_space_group_name_H-M 'P 1 21/c 1'
_atom_sites_solution_hydrogens geom
_atom_sites_solution_primary direct
_atom_sites_solution_secondary difmap
_audit_creation_method SHELXL-97
_cell_angle_alpha 90.00
_cell_angle_beta 97.552(2)
_cell_angle_gamma 90.00
_cell_formula_units_Z 4
_cell_length_a 10.4684(4)
_cell_length_b 6.3564(3)
_cell_length_c 23.0087(11)
_cell_measurement_reflns_used 11295
_cell_measurement_temperature 123(2)
_cell_measurement_theta_max 30.51
_cell_measurement_theta_min 0.41
_cell_volume 1517.75(12)
_computing_cell_refinement DENZO-SMN
_computing_data_collection 'Nonius Collect'
_computing_data_reduction Nonius
_computing_molecular_graphics 'X-Seed / POV-Ray'
_computing_publication_material 'Microsoft Office 2000'
_computing_structure_refinement 'SHELXL-97 (Sheldrick, 1997)'
_computing_structure_solution 'SHELXS-97 (Sheldrick, 1990)'
_diffrn_ambient_temperature 123(2)
_diffrn_measured_fraction_theta_full 0.972
_diffrn_measured_fraction_theta_max 0.972
_diffrn_measurement_device_type 'Nonius Kappa CCD'
_diffrn_measurement_method 'phi and omega scans'
_diffrn_radiation_monochromator graphite
_diffrn_radiation_source 'fine-focus sealed tube'
_diffrn_radiation_type MoK\a
_diffrn_radiation_wavelength 0.71073
_diffrn_reflns_av_R_equivalents 0.0910
_diffrn_reflns_av_sigmaI/netI 0.1064
_diffrn_reflns_limit_h_max 12
_diffrn_reflns_limit_h_min -12
_diffrn_reflns_limit_k_max 7
_diffrn_reflns_limit_k_min -7
_diffrn_reflns_limit_l_max 28
_diffrn_reflns_limit_l_min -28
_diffrn_reflns_number 7824
_diffrn_reflns_theta_full 26.00
_diffrn_reflns_theta_max 26.00
_diffrn_reflns_theta_min 1.79
_diffrn_standards_number 0
_exptl_absorpt_coefficient_mu 11.785
_exptl_absorpt_correction_T_max 0.274
_exptl_absorpt_correction_T_min 0.207
_exptl_absorpt_correction_type multi-scan
_exptl_absorpt_process_details SORTAV
_exptl_crystal_colour colourless
_exptl_crystal_density_diffrn 2.277
_exptl_crystal_density_method 'not measured'
_exptl_crystal_description prismatic
_exptl_crystal_F_000 976
_exptl_crystal_size_max 0.15
_exptl_crystal_size_mid 0.11
_exptl_crystal_size_min 0.11
_refine_diff_density_max 3.278
_refine_diff_density_min -2.592
_refine_diff_density_rms 0.376
_refine_ls_extinction_method none
_refine_ls_goodness_of_fit_ref 1.046
_refine_ls_hydrogen_treatment mixed
_refine_ls_matrix_type full
_refine_ls_number_parameters 205
_refine_ls_number_reflns 2896
_refine_ls_number_restraints 26
_refine_ls_restrained_S_all 1.045
_refine_ls_R_factor_all 0.0938
_refine_ls_R_factor_gt 0.0574
_refine_ls_shift/su_max 0.001
_refine_ls_shift/su_mean 0.000
_refine_ls_structure_factor_coef Fsqd
_refine_ls_weighting_details 'calc w=1/[\s^2^(Fo^2^)+(0.0728P)^2^+0.0000P] where P=(Fo^2^+2Fc^2^)/3'
_refine_ls_weighting_scheme calc
_refine_ls_wR_factor_gt 0.1349
_refine_ls_wR_factor_ref 0.1493
_reflns_number_gt 2036
_reflns_number_total 2896
_reflns_threshold_expression >2sigma(I)
_cod_data_source_file b900774a.txt
_cod_data_source_block jon44
_cod_original_sg_symbol_H-M 'P 21/c'
_cod_database_code 7001812

loop_
_symmetry_equiv_pos_as_xyz
'x, y, z'
'-x, y+1/2, -z+1/2'
'-x, -y, -z'
'x, -y-1/2, z-1/2'

loop_
_atom_site_label
_atom_site_type_symbol
_atom_site_fract_x
_atom_site_fract_y
_atom_site_fract_z
_atom_site_U_iso_or_equiv
_atom_site_adp_type
_atom_site_occupancy
_atom_site_symmetry_multiplicity
_atom_site_calc_flag
_atom_site_refinement_flags
_atom_site_disorder_assembly
_atom_site_disorder_group
Bi1 Bi 0.11142(4) 0.73428(7) 0.34686(2) 0.01139(19) Uani 1 1 d . . .
S1 S 0.0815(3) 0.8197(5) 0.68195(14) 0.0122(7) Uani 1 1 d . . .
O1 O -0.0498(9) 0.8855(12) 0.6571(4) 0.013(2) Uani 1 1 d . . .
O2 O 0.1674(9) 0.9998(13) 0.6921(4) 0.015(2) Uani 1 1 d . . .
O3 O 0.0808(9) 0.6844(14) 0.7340(4) 0.017(2) Uani 1 1 d . . .
O4 O 0.0928(9) 0.8181(14) 0.4484(4) 0.017(2) Uani 1 1 d U . .
O5 O 0.1918(9) 0.5298(14) 0.4278(4) 0.016(2) Uani 1 1 d U . .
O6 O 0.2906(11) 0.2847(15) 0.5102(5) 0.034(3) Uani 1 1 d U . .
H1 H 0.2716 0.3336 0.4762 0.040 Uiso 1 1 calc R . .
O7 O 0.2250(10) 0.4344(14) 0.3105(4) 0.017(2) Uani 1 1 d D . .
C1 C 0.1386(12) 0.6583(19) 0.6276(5) 0.008(3) Uani 1 1 d U . .
C2 C 0.1199(12) 0.715(2) 0.5707(6) 0.016(3) Uani 1 1 d . . .
H2 H 0.0733 0.8403 0.5593 0.019 Uiso 1 1 calc R . .
C3 C 0.1683(12) 0.5935(17) 0.5288(5) 0.007(3) Uani 1 1 d . . .
C4 C 0.2424(14) 0.406(2) 0.5480(6) 0.021(3) Uani 1 1 d . . .
C5 C 0.2608(14) 0.358(2) 0.6062(6) 0.020(3) Uani 1 1 d . . .
H5 H 0.3111 0.2385 0.6192 0.024 Uiso 1 1 calc R . .
C6 C 0.2077(13) 0.480(2) 0.6467(6) 0.017(3) Uani 1 1 d . . .
H6 H 0.2186 0.4420 0.6870 0.020 Uiso 1 1 calc R . .
C7 C 0.1485(14) 0.649(2) 0.4658(6) 0.017(3) Uani 1 1 d U . .
C8 C 0.3039(13) 0.8922(19) 0.3519(6) 0.014(3) Uani 1 1 d . . .
C9 C 0.3680(13) 0.890(2) 0.3040(6) 0.019(3) Uani 1 1 d . . .
H9 H 0.3338 0.8122 0.2702 0.023 Uiso 1 1 calc R . .
C10 C 0.4822(13) 0.998(2) 0.3040(7) 0.028(4) Uani 1 1 d . . .
H10 H 0.5263 0.9956 0.2705 0.034 Uiso 1 1 calc R . .
C11 C 0.5316(15) 1.111(2) 0.3531(8) 0.035(4) Uani 1 1 d . . .
H11 H 0.6086 1.1897 0.3527 0.041 Uiso 1 1 calc R . .
C12 C 0.4691(16) 1.110(2) 0.4036(8) 0.035(4) Uani 1 1 d . . .
H12 H 0.5049 1.1822 0.4381 0.042 Uiso 1 1 calc R . .
C13 C 0.3521(14) 1.000(2) 0.4015(6) 0.022(3) Uani 1 1 d . . .
H13 H 0.3064 1.0004 0.4345 0.026 Uiso 1 1 calc R . .
H7A H 0.190(13) 0.334(14) 0.326(6) 0.026 Uiso 1 1 d D . .
H7B H 0.218(14) 0.41(2) 0.2744(14) 0.026 Uiso 1 1 d D . .

loop_
_atom_site_aniso_label
_atom_site_aniso_U_11
_atom_site_aniso_U_22
_atom_site_aniso_U_33
_atom_site_aniso_U_23
_atom_site_aniso_U_13
_atom_site_aniso_U_12
Bi1 0.0136(3) 0.0106(3) 0.0106(3) -0.0002(2) 0.00389(19) -0.0008(2)
S1 0.0143(17) 0.0134(16) 0.0094(17) -0.0011(13) 0.0034(14) -0.0002(14)
O1 0.022(6) 0.007(4) 0.011(5) 0.004(3) 0.003(4) -0.003(4)
O2 0.024(6) 0.008(5) 0.014(5) -0.006(4) 0.007(4) -0.010(4)
O3 0.020(5) 0.022(5) 0.010(5) 0.001(4) 0.004(4) 0.007(5)
O4 0.022(5) 0.013(4) 0.018(5) 0.000(4) 0.006(4) 0.001(4)
O5 0.020(5) 0.016(4) 0.013(5) -0.001(4) 0.007(4) 0.001(4)
O6 0.039(4) 0.034(4) 0.029(4) -0.006(3) 0.008(4) 0.019(4)
O7 0.028(6) 0.011(5) 0.012(5) 0.004(4) 0.007(5) -0.004(4)
C1 0.005(4) 0.008(4) 0.011(5) -0.001(4) 0.002(4) 0.004(4)
C2 0.011(6) 0.026(8) 0.012(7) -0.002(6) 0.006(5) -0.008(6)
C3 0.006(6) 0.002(6) 0.015(7) 0.001(5) 0.002(5) 0.000(5)
C4 0.029(9) 0.020(8) 0.016(8) 0.004(6) 0.013(7) 0.009(7)
C5 0.025(9) 0.024(8) 0.012(8) 0.005(6) 0.004(7) 0.010(6)
C6 0.021(8) 0.020(7) 0.011(8) 0.004(6) 0.009(6) 0.003(6)
C7 0.019(6) 0.014(5) 0.021(6) -0.003(5) 0.007(5) -0.006(5)
C8 0.018(8) 0.010(7) 0.013(8) 0.000(5) -0.006(6) -0.009(6)
C9 0.014(8) 0.020(7) 0.022(9) 0.004(6) -0.001(6) -0.005(6)
C10 0.012(8) 0.032(9) 0.042(11) 0.008(8) 0.007(7) 0.005(7)
C11 0.009(8) 0.024(9) 0.073(14) 0.014(8) 0.015(9) 0.001(7)
C12 0.028(10) 0.017(8) 0.058(13) -0.010(8) 0.002(9) -0.003(7)
C13 0.017(8) 0.018(8) 0.030(10) 0.001(6) -0.003(7) -0.002(6)

loop_
_atom_type_symbol
_atom_type_description
_atom_type_scat_dispersion_real
_atom_type_scat_dispersion_imag
_atom_type_scat_source
C C 0.0033 0.0016 'International Tables Vol C Tables 4.2.6.8 and 6.1.1.4'
H H 0.0000 0.0000 'International Tables Vol C Tables 4.2.6.8 and 6.1.1.4'
O O 0.0106 0.0060 'International Tables Vol C Tables 4.2.6.8 and 6.1.1.4'
S S 0.1246 0.1234 'International Tables Vol C Tables 4.2.6.8 and 6.1.1.4'
Bi Bi -4.1077 10.2566 'International Tables Vol C Tables 4.2.6.8 and 6.1.1.4'

loop_
_geom_angle_atom_site_label_1
_geom_angle_atom_site_label_2
_geom_angle_atom_site_label_3
_geom_angle
_geom_angle_site_symmetry_1
_geom_angle_site_symmetry_3
_geom_angle_publ_flag
C8 Bi1 O5 88.9(4) . . ?
C8 Bi1 O4 92.2(4) . . ?
O5 Bi1 O4 54.6(3) . . ?
C8 Bi1 O7 83.8(4) . . ?
O5 Bi1 O7 72.5(3) . . ?
O4 Bi1 O7 127.1(3) . . ?
C8 Bi1 O1 78.2(4) . 3_576 ?
O5 Bi1 O1 129.1(3) . 3_576 ?
O4 Bi1 O1 76.7(3) . 3_576 ?
O7 Bi1 O1 150.9(3) . 3_576 ?
C8 Bi1 O3 87.4(4) . 4_575 ?
O5 Bi1 O3 152.0(3) . 4_575 ?
O4 Bi1 O3 153.3(3) . 4_575 ?
O7 Bi1 O3 79.4(3) . 4_575 ?
O1 Bi1 O3 77.1(3) 3_576 4_575 ?
C8 Bi1 C7 91.7(4) . . ?
O5 Bi1 C7 27.5(3) . . ?
O4 Bi1 C7 27.2(3) . . ?
O7 Bi1 C7 100.0(4) . . ?
O1 Bi1 C7 103.2(3) 3_576 . ?
O3 Bi1 C7 178.9(3) 4_575 . ?
O2 S1 O3 113.4(6) . . ?
O2 S1 O1 111.3(5) . . ?
O3 S1 O1 112.1(5) . . ?
O2 S1 C1 108.0(5) . . ?
O3 S1 C1 105.8(5) . . ?
O1 S1 C1 105.8(6) . . ?
S1 O1 Bi1 120.7(5) . 3_576 ?
S1 O3 Bi1 132.5(5) . 4_576 ?
C7 O4 Bi1 91.5(7) . . ?
C7 O5 Bi1 95.3(9) . . ?
C4 O6 H1 109.5 . . ?
Bi1 O7 H7A 101(10) . . ?
Bi1 O7 H7B 120(10) . . ?
H7A O7 H7B 107(10) . . ?
C2 C1 C6 122.1(12) . . ?
C2 C1 S1 120.5(10) . . ?
C6 C1 S1 117.4(10) . . ?
C1 C2 C3 120.4(13) . . ?
C1 C2 H2 119.8 . . ?
C3 C2 H2 119.8 . . ?
C2 C3 C4 118.3(12) . . ?
C2 C3 C7 122.2(12) . . ?
C4 C3 C7 119.5(11) . . ?
O6 C4 C5 120.0(13) . . ?
O6 C4 C3 121.0(13) . . ?
C5 C4 C3 118.9(12) . . ?
C4 C5 C6 121.2(14) . . ?
C4 C5 H5 119.4 . . ?
C6 C5 H5 119.4 . . ?
C5 C6 C1 119.0(13) . . ?
C5 C6 H6 120.5 . . ?
C1 C6 H6 120.5 . . ?
O4 C7 O5 118.4(13) . . ?
O4 C7 C3 120.8(11) . . ?
O5 C7 C3 120.7(13) . . ?
O4 C7 Bi1 61.3(7) . . ?
O5 C7 Bi1 57.2(7) . . ?
C3 C7 Bi1 177.6(9) . . ?
C9 C8 C13 120.8(13) . . ?
C9 C8 Bi1 119.3(10) . . ?
C13 C8 Bi1 119.9(10) . . ?
C8 C9 C10 120.9(14) . . ?
C8 C9 H9 119.6 . . ?
C10 C9 H9 119.6 . . ?
C11 C10 C9 119.4(14) . . ?
C11 C10 H10 120.3 . . ?
C9 C10 H10 120.3 . . ?
C10 C11 C12 120.6(14) . . ?
C10 C11 H11 119.7 . . ?
C12 C11 H11 119.7 . . ?
C13 C12 C11 118.1(15) . . ?
C13 C12 H12 121.0 . . ?
C11 C12 H12 121.0 . . ?
C8 C13 C12 120.2(14) . . ?
C8 C13 H13 119.9 . . ?
C12 C13 H13 119.9 . . ?

loop_
_geom_bond_atom_site_label_1
_geom_bond_atom_site_label_2
_geom_bond_distance
_geom_bond_site_symmetry_2
_geom_bond_publ_flag
Bi1 C8 2.240(13) . ?
Bi1 O5 2.336(9) . ?
Bi1 O4 2.428(9) . ?
Bi1 O7 2.452(9) . ?
Bi1 O1 2.500(8) 3_576 ?
Bi1 O3 2.625(9) 4_575 ?
Bi1 C7 2.766(14) . ?
S1 O2 1.455(9) . ?
S1 O3 1.475(9) . ?
S1 O1 1.478(10) . ?
S1 C1 1.780(12) . ?
O1 Bi1 2.500(8) 3_576 ?
O3 Bi1 2.625(9) 4_576 ?
O4 C7 1.264(16) . ?
O5 C7 1.282(15) . ?
O6 C4 1.313(15) . ?
O6 H1 0.8400 . ?
O7 H7A 0.84(11) . ?
O7 H7B 0.84(4) . ?
C1 C2 1.348(19) . ?
C1 C6 1.385(18) . ?
C2 C3 1.386(17) . ?
C2 H2 0.9500 . ?
C3 C4 1.456(17) . ?
C3 C7 1.479(18) . ?
C4 C5 1.363(18) . ?
C5 C6 1.384(17) . ?
C5 H5 0.9500 . ?
C6 H6 0.9500 . ?
C8 C9 1.363(17) . ?
C8 C13 1.370(18) . ?
C9 C10 1.380(18) . ?
C9 H9 0.9500 . ?
C10 C11 1.38(2) . ?
C10 H10 0.9500 . ?
C11 C12 1.41(2) . ?
C11 H11 0.9500 . ?
C12 C13 1.41(2) . ?
C12 H12 0.9500 . ?
C13 H13 0.9500 . ?

loop_
_geom_hbond_atom_site_label_D
_geom_hbond_atom_site_label_H
_geom_hbond_atom_site_label_A
_geom_hbond_distance_DH
_geom_hbond_distance_HA
_geom_hbond_distance_DA
_geom_hbond_angle_DHA
_geom_hbond_site_symmetry_A
O7 H7A O1 0.84(11) 2.10(12) 2.901(12) 160(15) 3_566
O7 H7B O2 0.84(4) 1.99(8) 2.744(13) 150(14) 4_575
O6 H1 O5 0.84 1.80 2.564(14) 149.8 .
